data_2108834
loop_
_publ_author_name
'Marabello, Domenica'
'Antoniotti, Paola'
'Benzi, Paola'
'Beccari, Fabio'
'Canepa, Carlo'
'Cariati, Elena'
'Cioci, Alma'
'Lo Presti, Leonardo'

_publ_section_title
;
 Crystal structure or chemical composition of salt--sugar-based
 metal--organic frameworks: what are the nonlinear optical properties due
 to?
;
_journal_issue 4
_journal_name_full 'Acta Crystallographica Section B'
_journal_page_first
;
;
_journal_paper_doi 10.1107/S2052520621004637
_journal_volume 77
_journal_year 2021
_chemical_formula_moiety '2(I), C12 H28 Ca O12'
_chemical_formula_sum 'C12 H28 Ca I2 O12'
_chemical_formula_weight 658.22
_space_group_crystal_system monoclinic
_space_group_IT_number 4
_space_group_name_Hall 'P 2yb'
_space_group_name_H-M_alt 'P 1 21 1'
_atom_sites_solution_hydrogens mixed
_atom_sites_solution_primary dual
_audit_creation_date 2021-02-15
_audit_creation_method
;
Olex2 1.3
(compiled 2020.11.12 svn.r5f609507 for OlexSys, GUI svn.r6257)
;
_cell_angle_alpha 90
_cell_angle_beta 109.233(4)
_cell_angle_gamma 90
_cell_formula_units_Z 2
_cell_length_a 7.6384(3)
_cell_length_b 14.4621(4)
_cell_length_c 10.7490(3)
_cell_measurement_reflns_used 6384
_cell_measurement_temperature 293(2)
_cell_measurement_theta_max 66.8760
_cell_measurement_theta_min 4.3350
_cell_volume 1121.14(7)
_computing_cell_refinement 'CrysAlisPro 1.171.40.67a (Rigaku OD, 2019)'
_computing_data_collection 'CrysAlisPro 1.171.40.67a (Rigaku OD, 2019)'
_computing_data_reduction 'CrysAlisPro 1.171.40.67a (Rigaku OD, 2019)'
_computing_molecular_graphics 'Olex2 1.3 (Dolomanov et al., 2009)'
_computing_publication_material 'Olex2 1.3 (Dolomanov et al., 2009)'
_computing_structure_refinement 'SHELXL 2018/3 (Sheldrick, 2015)'
_computing_structure_solution 'SHELXT  (Sheldrick, 2015)'
_diffrn_ambient_temperature 293(2)
_diffrn_detector 'CCD plate'
_diffrn_detector_area_resol_mean 5.1990
_diffrn_detector_type AtlasS2
_diffrn_measured_fraction_theta_full 0.993
_diffrn_measured_fraction_theta_max 0.993
_diffrn_measurement_details
;
List of Runs (angles in degrees, time in seconds):

  # Type    Start    End  Width  t~exp~   \w     \q     \k     \f   Frames
--------------------------------------------------------------------------
  1  \w    -73.00 -44.00   1.00    4.00    --  -42.64  77.00-150.00   29
  2  \w    -28.00  47.00   1.00    4.00    --   42.64 -57.00-150.00   75
  3  \w     11.00 115.00   1.00    4.00    --   42.64  77.00 -30.00  104
  4  \w    -19.00  30.00   1.00    4.00    --   42.64 -57.00  60.00   49
  5  \w     86.00 116.00   1.00   10.00    --   92.50  45.00-120.00   30
  6  \w     39.00 106.00   1.00   10.00    --   92.50 -70.00  -1.27   67
  7  \w     19.00 104.00   1.00   10.00    --   92.50 -70.00  77.61   85
  8  \w     72.00  98.00   1.00   10.00    --   92.50  45.00  90.00   26
  9  \w     70.00 122.00   1.00   10.00    --   92.50 -70.00 -92.78   52
 10  \w    110.00 136.00   1.00   10.00    --   92.50  45.00  90.00   26
 11  \w     21.00  61.00   1.00   10.00    --   92.50 -61.00 150.00   40
 12  \w     20.00 114.00   1.00   10.00    --   92.50 -70.00-157.10   94
 13  \w     16.00  60.00   1.00   10.00    --   92.50 -30.00   0.00   44
 14  \w    105.00 131.00   1.00   10.00    --   92.50  61.00-180.00   26
 15  \w     73.00  98.00   1.00   10.00    --   92.50  30.00  60.00   25
 16  \w     61.00  98.00   1.00   10.00    --   92.50 -70.00 120.55   37
 17  \w    106.00 163.00   1.00   10.00    --   92.50  45.00 -90.00   57
 18  \w    131.00 166.00   1.00   10.00    --   92.50  30.00  60.00   35
 19  \w     93.00 120.00   1.00   10.00    --   92.50  77.00 -30.00   27
 20  \w    126.00 162.00   1.00   10.00    --   92.50  45.00 -60.00   36
 21  \w     97.00 122.00   1.00   10.00    --   92.50  61.00  30.00   25
 22  \w    126.00 158.00   1.00   10.00    --   92.50  61.00  30.00   32
 23  \w     46.00  72.00   1.00   10.00    --   92.50 -61.00-120.00   26
 24  \w     74.00 109.00   1.00   10.00    --   92.50 -61.00 150.00   35
 25  \w     27.00  52.00   1.00   10.00    --   92.50 -45.00  30.00   25
 26  \w     90.00 116.00   1.00   10.00    --   92.50 -45.00  30.00   26
 27  \w     77.00 102.00   1.00   10.00    --   92.50  45.00 -90.00   25
 28  \w     96.00 121.00   1.00   10.00    --   92.50 -30.00   0.00   25
 29  \w     68.00 147.00   1.00   10.00    --   92.50  30.00  30.00   79
 30  \w     87.00 155.00   1.00   10.00    --   92.50  45.00 -30.00   68
 31  \w     37.00  63.00   1.00   10.00    --   92.50 -70.00 -92.78   26
 32  \w     96.00 122.00   1.00   10.00    --   92.50 -61.00-120.00   26
 33  \w     73.00  98.00   1.00   10.00    --   92.50 -66.00  25.21   25
 34  \w     58.00  83.00   1.00   10.00    --   92.50 -70.00-125.03   25
 35  \w     21.00  46.00   1.00   10.00    --   92.50 -67.00 -68.04   25
 36  \w     72.00  98.00   1.00   10.00    --   92.50 -70.00 -58.23   26
 37  \w     23.00  51.00   1.00   10.00    --   92.50 -70.00 -58.23   28
;
_diffrn_measurement_device 'four-circle diffractometer'
_diffrn_measurement_device_type 'Xcalibur, AtlasS2, Gemini ultra'
_diffrn_measurement_method '\w scans'
_diffrn_orient_matrix_type 'CrysAlisPro convention (1999,Acta A55,543-557)'
_diffrn_orient_matrix_UB_11 0.0168014000
_diffrn_orient_matrix_UB_12 -0.0861180000
_diffrn_orient_matrix_UB_13 -0.0797024000
_diffrn_orient_matrix_UB_21 0.0906509000
_diffrn_orient_matrix_UB_22 -0.0535551000
_diffrn_orient_matrix_UB_23 0.1291305000
_diffrn_orient_matrix_UB_31 -0.1926682000
_diffrn_orient_matrix_UB_32 -0.0327776000
_diffrn_orient_matrix_UB_33 -0.0016926000
_diffrn_radiation_monochromator mirror
_diffrn_radiation_probe x-ray
_diffrn_radiation_type 'Cu K\a'
_diffrn_radiation_wavelength 1.54184
_diffrn_reflns_av_R_equivalents 0.0434
_diffrn_reflns_av_unetI/netI 0.0439
_diffrn_reflns_Laue_measured_fraction_full 0.993
_diffrn_reflns_Laue_measured_fraction_max 0.993
_diffrn_reflns_limit_h_max 7
_diffrn_reflns_limit_h_min -8
_diffrn_reflns_limit_k_max 17
_diffrn_reflns_limit_k_min -17
_diffrn_reflns_limit_l_max 12
_diffrn_reflns_limit_l_min -11
_diffrn_reflns_number 11076
_diffrn_reflns_point_group_measured_fraction_full 0.938
_diffrn_reflns_point_group_measured_fraction_max 0.938
_diffrn_reflns_theta_full 66.914
_diffrn_reflns_theta_max 66.914
_diffrn_reflns_theta_min 4.356
_diffrn_source 'fine-focus sealed X-ray tube'
_diffrn_source_type 'Enhance Ultra (Cu) X-ray Source'
_exptl_absorpt_coefficient_mu 24.519
_exptl_absorpt_correction_T_max 0.337
_exptl_absorpt_correction_T_min 0.091
_exptl_absorpt_correction_type gaussian
_exptl_absorpt_process_details
;
CrysAlisPro 1.171.40.67a (Rigaku Oxford Diffraction, 2019)
Numerical absorption correction based on gaussian integration over
   a multifaceted crystal model
Empirical absorption correction using spherical harmonics,
 implemented in SCALE3 ABSPACK scaling algorithm.
;
_exptl_crystal_colour colourless
_exptl_crystal_colour_primary colourless
_exptl_crystal_density_diffrn 1.950
_exptl_crystal_description prism
_exptl_crystal_F_000 644
_exptl_crystal_size_max 0.253
_exptl_crystal_size_mid 0.107
_exptl_crystal_size_min 0.081
_refine_diff_density_max 0.498
_refine_diff_density_min -0.795
_refine_diff_density_rms 0.085
_refine_ls_abs_structure_details
;
 Flack x determined using 1525 quotients [(I+)-(I-)]/[(I+)+(I-)]
 (Parsons, Flack and Wagner, Acta Cryst. B69 (2013) 249-259).
;
_refine_ls_abs_structure_Flack -0.016(9)
_refine_ls_extinction_method none
_refine_ls_goodness_of_fit_ref 1.039
_refine_ls_hydrogen_treatment mixed
_refine_ls_matrix_type full
_refine_ls_number_parameters 257
_refine_ls_number_reflns 3737
_refine_ls_number_restraints 1
_refine_ls_restrained_S_all 1.038
_refine_ls_R_factor_all 0.0332
_refine_ls_R_factor_gt 0.0316
_refine_ls_shift/su_max 0.000
_refine_ls_shift/su_mean 0.000
_refine_ls_structure_factor_coef Fsqd
_refine_ls_weighting_details 'w=1/[\s^2^(Fo^2^)+(0.0436P)^2^+0.4062P] where P=(Fo^2^+2Fc^2^)/3'
_refine_ls_weighting_scheme calc
_refine_ls_wR_factor_gt 0.0780
_refine_ls_wR_factor_ref 0.0792
_reflns_Friedel_coverage 0.809
_reflns_Friedel_fraction_full 0.877
_reflns_Friedel_fraction_max 0.877
_reflns_number_gt 3590
_reflns_number_total 3737
_reflns_threshold_expression 'I > 2\s(I)'
_cod_data_source_file um5049sup1.cif
_cod_data_source_block CaDgalI_new
_cod_original_cell_volume 1121.14(6)
_cod_database_code 2108834
_shelx_shelxl_version_number 2018/3
_chemical_oxdiff_formula Ca(C6H10O5)I2(H2O)2
_shelx_space_group_comment
;
The symmetry employed for this shelxl refinement is uniquely defined
by the following loop, which should always be used as a source of
symmetry information in preference to the above space-group names.
They are only intended as comments.
;
_reflns_odcompleteness_completeness 98.29
_reflns_odcompleteness_iscentric 1
_reflns_odcompleteness_theta 67.29
_olex2_refinement_description
;
1. Fixed Uiso
 At 1.2 times of:
  All C(H) groups, All C(H,H) groups
 At 1.5 times of:
  All O(H) groups, All O(H,H) groups
2.a Riding coordinates:
 O1W(H1WA,H1WB), O2W(H2WA,H2WB)
2.b Ternary CH refined with riding coordinates:
 C1A(H1A), C1B(H1B), C3A(H3AA), C3B(H3BA), C4A(H4AA), C4B(H4BA), C5A(H5AA),
 C5B(H5BA)
2.c Secondary CH2 refined with riding coordinates:
 C2A(H2AA,H2AB), C2B(H2BA,H2BB), C6A(H6AA,H6AB), C6B(H6BA,H6BB)
2.d Idealised tetrahedral OH refined as rotating group:
 O2A(H2A), O2B(H2B), O3A(H3A), O3B(H3B), O4A(H4A), O4B(H4B), O5A(H5A), O5B(H5B)
;
_olex2_submission_original_sample_id CaDGalI
_olex2_submission_special_instructions 'No special instructions were received'
_oxdiff_exptl_absorpt_empirical_details
;
Empirical correction (ABSPACK) includes:
- Absorption correction using spherical harmonics
- Frame scaling
;
_oxdiff_exptl_absorpt_empirical_full_max 1.660
_oxdiff_exptl_absorpt_empirical_full_min 0.727

loop_
_space_group_symop_operation_xyz
'x, y, z'
'-x, y+1/2, -z'

loop_
_atom_site_label
_atom_site_type_symbol
_atom_site_fract_x
_atom_site_fract_y
_atom_site_fract_z
_atom_site_U_iso_or_equiv
_atom_site_adp_type
_atom_site_occupancy
_atom_site_site_symmetry_order
_atom_site_calc_flag
_atom_site_refinement_flags_posn
_atom_site_refinement_flags_adp
_atom_site_refinement_flags_occupancy
_atom_site_disorder_assembly
_atom_site_disorder_group
I1 I 0.77763(8) 0.68054(4) 0.72648(5) 0.04633(18) Uani 1 1 d . . . . .
I2 I 0.58728(8) 0.50584(4) 0.23699(5) 0.04716(18) Uani 1 1 d . . . . .
Ca1 Ca 0.4867(2) 0.38036(10) 0.73658(14) 0.0311(3) Uani 1 1 d . . . . .
O1A O 0.2193(8) 0.6599(3) 0.4514(5) 0.0358(12) Uani 1 1 d . . . . .
O1B O 1.0320(11) 0.4528(5) 0.9154(9) 0.0591(19) Uani 1 1 d . . . . .
O1W O 0.6723(12) 0.4393(6) 0.6068(8) 0.066(2) Uani 1 1 d . . . . .
H1WA H 0.697158 0.496717 0.613025 0.13(8) Uiso 1 1 d R . . . .
H1WB H 0.694508 0.424477 0.536915 0.15(9) Uiso 1 1 d R . . . .
O2A O 0.1838(10) 0.6122(4) 0.2418(6) 0.0455(15) Uani 1 1 d . . . . .
H2A H 0.281822 0.585125 0.252069 0.05(3) Uiso 1 1 calc R . . . .
O2B O 0.7224(8) 0.4818(4) 0.8893(6) 0.0401(14) Uani 1 1 d . . . . .
H2B H 0.726877 0.528782 0.847808 0.060 Uiso 1 1 calc R U . . .
O2W O 0.4827(11) 0.2625(6) 0.5801(7) 0.061(2) Uani 1 1 d . . . . .
H2WA H 0.592408 0.242960 0.593747 0.092 Uiso 1 1 d R U . . .
H2WB H 0.417308 0.293010 0.513317 0.092 Uiso 1 1 d R U . . .
O3A O 0.1660(8) 0.3996(4) 0.5857(5) 0.0365(13) Uani 1 1 d . . . . .
H3A H 0.096832 0.358615 0.544315 0.055 Uiso 1 1 calc R U . . .
O3B O 0.7534(8) 0.2843(4) 0.8472(6) 0.0386(13) Uani 1 1 d . . . . .
H3B H 0.754027 0.230980 0.821540 0.058 Uiso 1 1 calc R U . . .
O4A O 0.3817(8) 0.5419(4) 0.6864(6) 0.0392(13) Uani 1 1 d . . . . .
H4A H 0.442011 0.578222 0.658197 0.059 Uiso 1 1 calc R U . . .
O4B O 1.3771(8) 0.3993(4) 0.9217(6) 0.0400(13) Uani 1 1 d . . . . .
H4B H 1.418771 0.436388 0.981894 0.09(5) Uiso 1 1 calc R . . . .
O5A O 0.1637(11) 0.8193(4) 0.5844(7) 0.058(2) Uani 1 1 d . . . . .
H5A H 0.211256 0.863097 0.632060 0.087 Uiso 1 1 calc R U . . .
O5B O 1.3210(10) 0.2450(4) 0.7903(6) 0.0451(15) Uani 1 1 d . . . . .
H5B H 1.357937 0.195792 0.770187 0.05(3) Uiso 1 1 calc R . . . .
C1A C 0.1259(12) 0.5958(6) 0.3493(8) 0.0355(18) Uani 1 1 d . . . . .
H1A H -0.007597 0.607937 0.322820 0.043 Uiso 1 1 calc R U . . .
C1B C 0.9022(13) 0.4623(7) 0.9802(9) 0.045(2) Uani 1 1 d . . . . .
H1B H 0.940528 0.511109 1.046979 0.054 Uiso 1 1 calc R U . . .
C2A C 0.1614(13) 0.4979(6) 0.4029(8) 0.0392(19) Uani 1 1 d . . . . .
H2AA H 0.091758 0.454717 0.335684 0.047 Uiso 1 1 calc R U . . .
H2AB H 0.292045 0.483476 0.424612 0.047 Uiso 1 1 calc R U . . .
C2B C 0.8957(14) 0.3708(7) 1.0442(8) 0.045(2) Uani 1 1 d . . . . .
H2BA H 0.776650 0.360892 1.056105 0.054 Uiso 1 1 calc R U . . .
H2BB H 0.993300 0.365769 1.128783 0.054 Uiso 1 1 calc R U . . .
C3A C 0.1051(12) 0.4867(5) 0.5241(8) 0.0354(18) Uani 1 1 d . . . . .
H3AA H -0.030342 0.489968 0.498335 0.042 Uiso 1 1 calc R U . . .
C3B C 0.9256(11) 0.3041(6) 0.9455(8) 0.0345(17) Uani 1 1 d . . . . .
H3BA H 0.983189 0.247014 0.989407 0.041 Uiso 1 1 calc R U . . .
C4A C 0.1888(11) 0.5607(5) 0.6264(8) 0.0330(16) Uani 1 1 d . . . . .
H4AA H 0.129042 0.557778 0.694253 0.040 Uiso 1 1 calc R U . . .
C4B C 1.0590(12) 0.3560(6) 0.8900(8) 0.0366(18) Uani 1 1 d . . . . .
H4BA H 1.025144 0.345162 0.795023 0.044 Uiso 1 1 calc R U . . .
C5A C 0.1494(12) 0.6552(5) 0.5597(8) 0.0315(17) Uani 1 1 d . . . . .
H5AA H 0.014659 0.663560 0.524854 0.038 Uiso 1 1 calc R U . . .
C5B C 1.2621(12) 0.3332(6) 0.9581(8) 0.0385(19) Uani 1 1 d . . . . .
H5BA H 1.289182 0.335456 1.053719 0.046 Uiso 1 1 calc R U . . .
C6A C 0.2306(13) 0.7348(6) 0.6518(9) 0.042(2) Uani 1 1 d . . . . .
H6AA H 0.194131 0.730199 0.729869 0.050 Uiso 1 1 calc R U . . .
H6AB H 0.364875 0.733032 0.678869 0.050 Uiso 1 1 calc R U . . .
C6B C 1.3158(14) 0.2391(7) 0.9206(10) 0.045(2) Uani 1 1 d . . . . .
H6BA H 1.436383 0.221190 0.980649 0.055 Uiso 1 1 calc R U . . .
H6BB H 1.225736 0.193112 0.925312 0.055 Uiso 1 1 calc R U . . .

loop_
_atom_site_aniso_label
_atom_site_aniso_U_11
_atom_site_aniso_U_22
_atom_site_aniso_U_33
_atom_site_aniso_U_23
_atom_site_aniso_U_13
_atom_site_aniso_U_12
I1 0.0391(3) 0.0538(3) 0.0426(3) 0.0033(2) 0.0088(2) -0.0058(3)
I2 0.0460(3) 0.0423(3) 0.0498(3) 0.0001(2) 0.0112(2) 0.0033(2)
Ca1 0.0279(8) 0.0340(7) 0.0301(7) -0.0010(6) 0.0079(6) 0.0029(6)
O1A 0.037(3) 0.031(3) 0.040(3) -0.001(2) 0.015(2) -0.006(2)
O1B 0.046(4) 0.041(4) 0.098(6) 0.005(3) 0.036(4) 0.004(3)
O1W 0.069(5) 0.082(6) 0.061(4) -0.008(4) 0.041(4) -0.006(4)
O2A 0.053(4) 0.045(3) 0.040(3) 0.009(3) 0.017(3) 0.002(3)
O2B 0.035(3) 0.041(3) 0.041(3) 0.002(2) 0.008(2) 0.003(2)
O2W 0.047(4) 0.080(5) 0.049(4) -0.023(4) 0.004(3) 0.019(4)
O3A 0.034(3) 0.031(3) 0.039(3) 0.005(2) 0.005(2) -0.002(2)
O3B 0.028(3) 0.039(3) 0.044(3) -0.005(2) 0.006(2) 0.002(2)
O4A 0.034(3) 0.031(3) 0.044(3) 0.004(2) 0.001(3) -0.002(2)
O4B 0.035(3) 0.047(3) 0.042(3) -0.008(3) 0.018(3) -0.010(3)
O5A 0.060(5) 0.029(3) 0.064(4) -0.006(3) -0.007(3) 0.007(3)
O5B 0.054(4) 0.036(3) 0.051(4) -0.003(3) 0.024(3) 0.002(3)
C1A 0.032(4) 0.036(4) 0.037(4) 0.000(3) 0.008(3) -0.005(3)
C1B 0.042(5) 0.044(4) 0.044(5) -0.008(4) 0.007(4) 0.003(4)
C2A 0.048(5) 0.034(4) 0.033(4) -0.002(3) 0.009(3) -0.009(4)
C2B 0.046(5) 0.054(5) 0.032(4) 0.002(4) 0.009(4) 0.010(4)
C3A 0.032(4) 0.033(4) 0.037(4) 0.003(3) 0.007(3) 0.000(3)
C3B 0.029(4) 0.042(4) 0.030(4) 0.003(3) 0.007(3) 0.004(3)
C4A 0.029(4) 0.034(4) 0.037(4) 0.003(3) 0.012(3) 0.001(3)
C4B 0.032(4) 0.039(4) 0.040(4) 0.000(3) 0.014(3) 0.001(3)
C5A 0.029(4) 0.031(4) 0.035(4) 0.000(3) 0.011(3) 0.002(3)
C5B 0.031(5) 0.054(5) 0.031(4) 0.002(3) 0.011(3) -0.006(4)
C6A 0.039(5) 0.037(4) 0.042(5) -0.007(3) 0.003(4) 0.003(4)
C6B 0.046(6) 0.050(5) 0.049(5) 0.010(4) 0.026(4) 0.008(4)

loop_
_atom_type_symbol
_atom_type_description
_atom_type_scat_dispersion_real
_atom_type_scat_dispersion_imag
_atom_type_scat_source
C C 0.0181 0.0091 'International Tables Vol C Tables 4.2.6.8 and 6.1.1.4'
H H 0.0000 0.0000 'International Tables Vol C Tables 4.2.6.8 and 6.1.1.4'
O O 0.0492 0.0322 'International Tables Vol C Tables 4.2.6.8 and 6.1.1.4'
Ca Ca 0.3641 1.2855 'International Tables Vol C Tables 4.2.6.8 and 6.1.1.4'
I I -0.3257 6.8362 'International Tables Vol C Tables 4.2.6.8 and 6.1.1.4'

loop_
_exptl_crystal_face_index_h
_exptl_crystal_face_index_k
_exptl_crystal_face_index_l
_exptl_crystal_face_perp_dist
0 7 5 0.0499
4 5 0 0.1135
-1 4 6 0.0691
-3 -6 -1 0.0584
0 9 0 0.0589
-3 8 1 0.0737
0 -6 5 0.0564
-1 6 -5 0.0311
1 -8 2 0.0262
-4 3 -2 0.0804
3 -3 3 0.0791
4 -3 -5 0.0886
-2 -7 -3 0.0489
0 -7 -5 0.0366

loop_
_geom_angle_atom_site_label_1
_geom_angle_atom_site_label_2
_geom_angle_atom_site_label_3
_geom_angle
_geom_angle_site_symmetry_1
_geom_angle_site_symmetry_3
_geom_angle_publ_flag
O1W Ca1 O2B 75.0(3) . . ?
O1W Ca1 H2WA 66.8 . . ?
O1W Ca1 H2WB 67.9 . . ?
O1W Ca1 O3A 102.8(3) . . ?
O1W Ca1 O4A 75.7(3) . . ?
O1W Ca1 O5B 146.8(3) . 1_455 ?
O2B Ca1 H2WA 120.5 . . ?
O2B Ca1 H2WB 141.2 . . ?
O2B Ca1 O5B 128.5(2) . 1_455 ?
O2W Ca1 O1W 73.8(3) . . ?
O2W Ca1 O2B 136.6(3) . . ?
O2W Ca1 H2WA 16.7 . . ?
O2W Ca1 H2WB 18.9 . . ?
O2W Ca1 O3A 80.7(2) . . ?
O2W Ca1 O3B 75.6(2) . . ?
O2W Ca1 O4A 126.4(3) . . ?
O2W Ca1 O4B 137.2(3) . 1_455 ?
O2W Ca1 O5B 73.4(3) . 1_455 ?
H2WA Ca1 H2WB 32.4 . . ?
O3A Ca1 O2B 135.7(2) . . ?
O3A Ca1 H2WA 97.1 . . ?
O3A Ca1 H2WB 66.0 . . ?
O3A Ca1 O4A 64.51(19) . . ?
O3A Ca1 O5B 76.8(2) . 1_455 ?
O3B Ca1 O1W 85.9(3) . . ?
O3B Ca1 O2B 72.8(2) . . ?
O3B Ca1 H2WA 60.9 . . ?
O3B Ca1 H2WB 93.3 . . ?
O3B Ca1 O3A 151.3(2) . . ?
O3B Ca1 O4A 143.8(2) . . ?
O3B Ca1 O5B 81.1(2) . 1_455 ?
O4A Ca1 O2B 72.42(19) . . ?
O4A Ca1 H2WA 133.3 . . ?
O4A Ca1 H2WB 107.7 . . ?
O4A Ca1 O5B 129.7(2) . 1_455 ?
O4B Ca1 O1W 148.6(3) 1_455 . ?
O4B Ca1 O2B 76.1(2) 1_455 . ?
O4B Ca1 H2WA 140.9 1_455 . ?
O4B Ca1 H2WB 142.4 1_455 . ?
O4B Ca1 O3A 89.5(2) 1_455 . ?
O4B Ca1 O3B 97.1(2) 1_455 . ?
O4B Ca1 O4A 84.1(2) 1_455 . ?
O4B Ca1 O5B 63.8(2) 1_455 1_455 ?
O5B Ca1 H2WA 80.2 1_455 . ?
O5B Ca1 H2WB 82.4 1_455 . ?
C5A O1A C1A 111.5(6) . . ?
C1B O1B C4B 110.9(7) . . ?
Ca1 O1W H1WA 116.9 . . ?
Ca1 O1W H1WB 137.6 . . ?
H1WA O1W H1WB 102.2 . . ?
C1A O2A H2A 109.5 . . ?
Ca1 O2B H2B 106.3 . . ?
C1B O2B Ca1 131.5(5) . . ?
C1B O2B H2B 109.5 . . ?
Ca1 O2W H2WA 109.4 . . ?
Ca1 O2W H2WB 95.3 . . ?
H2WA O2W H2WB 126.2 . . ?
Ca1 O3A H3A 126.7 . . ?
C3A O3A Ca1 120.3(5) . . ?
C3A O3A H3A 109.5 . . ?
Ca1 O3B H3B 118.1 . . ?
C3B O3B Ca1 132.2(5) . . ?
C3B O3B H3B 109.5 . . ?
Ca1 O4A H4A 120.4 . . ?
C4A O4A Ca1 119.5(4) . . ?
C4A O4A H4A 109.5 . . ?
Ca1 O4B H4B 125.1 1_655 . ?
C5B O4B Ca1 123.9(5) . 1_655 ?
C5B O4B H4B 109.5 . . ?
C6A O5A H5A 109.5 . . ?
Ca1 O5B H5B 111.9 1_655 . ?
C6B O5B Ca1 117.2(6) . 1_655 ?
C6B O5B H5B 109.5 . . ?
O1A C1A H1A 108.3 . . ?
O1A C1A C2A 109.3(6) . . ?
O2A C1A O1A 108.2(7) . . ?
O2A C1A H1A 108.3 . . ?
O2A C1A C2A 114.2(7) . . ?
C2A C1A H1A 108.3 . . ?
O1B C1B O2B 111.1(8) . . ?
O1B C1B H1B 110.3 . . ?
O1B C1B C2B 106.2(8) . . ?
O2B C1B H1B 110.3 . . ?
O2B C1B C2B 108.6(8) . . ?
C2B C1B H1B 110.3 . . ?
C1A C2A H2AA 109.4 . . ?
C1A C2A H2AB 109.4 . . ?
H2AA C2A H2AB 108.0 . . ?
C3A C2A C1A 111.2(7) . . ?
C3A C2A H2AA 109.4 . . ?
C3A C2A H2AB 109.4 . . ?
C1B C2B H2BA 111.4 . . ?
C1B C2B H2BB 111.4 . . ?
C1B C2B C3B 101.9(7) . . ?
H2BA C2B H2BB 109.2 . . ?
C3B C2B H2BA 111.4 . . ?
C3B C2B H2BB 111.4 . . ?
O3A C3A C2A 110.6(7) . . ?
O3A C3A H3AA 109.0 . . ?
O3A C3A C4A 107.0(6) . . ?
C2A C3A H3AA 109.0 . . ?
C2A C3A C4A 112.3(7) . . ?
C4A C3A H3AA 109.0 . . ?
O3B C3B C2B 109.6(7) . . ?
O3B C3B H3BA 110.4 . . ?
O3B C3B C4B 112.3(6) . . ?
C2B C3B H3BA 110.4 . . ?
C2B C3B C4B 103.5(7) . . ?
C4B C3B H3BA 110.4 . . ?
O4A C4A C3A 108.6(7) . . ?
O4A C4A H4AA 108.7 . . ?
O4A C4A C5A 113.4(7) . . ?
C3A C4A H4AA 108.7 . . ?
C3A C4A C5A 108.7(6) . . ?
C5A C4A H4AA 108.7 . . ?
O1B C4B C3B 104.2(7) . . ?
O1B C4B H4BA 110.2 . . ?
O1B C4B C5B 107.7(7) . . ?
C3B C4B H4BA 110.2 . . ?
C5B C4B C3B 114.2(7) . . ?
C5B C4B H4BA 110.2 . . ?
O1A C5A C4A 110.8(6) . . ?
O1A C5A H5AA 108.0 . . ?
O1A C5A C6A 108.3(7) . . ?
C4A C5A H5AA 108.0 . . ?
C6A C5A C4A 113.5(7) . . ?
C6A C5A H5AA 108.0 . . ?
O4B C5B C4B 110.1(7) . . ?
O4B C5B H5BA 109.1 . . ?
O4B C5B C6B 106.4(7) . . ?
C4B C5B H5BA 109.1 . . ?
C6B C5B C4B 113.0(7) . . ?
C6B C5B H5BA 109.1 . . ?
O5A C6A C5A 108.6(7) . . ?
O5A C6A H6AA 110.0 . . ?
O5A C6A H6AB 110.0 . . ?
C5A C6A H6AA 110.0 . . ?
C5A C6A H6AB 110.0 . . ?
H6AA C6A H6AB 108.3 . . ?
O5B C6B C5B 107.9(7) . . ?
O5B C6B H6BA 110.1 . . ?
O5B C6B H6BB 110.1 . . ?
C5B C6B H6BA 110.1 . . ?
C5B C6B H6BB 110.1 . . ?
H6BA C6B H6BB 108.4 . . ?

loop_
_geom_bond_atom_site_label_1
_geom_bond_atom_site_label_2
_geom_bond_distance
_geom_bond_site_symmetry_2
_geom_bond_publ_flag
Ca1 O1W 2.447(8) . ?
Ca1 O2B 2.478(6) . ?
Ca1 O2W 2.388(7) . ?
Ca1 H2WA 2.7884 . ?
Ca1 H2WB 2.6073 . ?
Ca1 O3A 2.468(6) . ?
Ca1 O3B 2.429(6) . ?
Ca1 O4A 2.471(5) . ?
Ca1 O4B 2.415(6) 1_455 ?
Ca1 O5B 2.500(7) 1_455 ?
O1A C1A 1.434(10) . ?
O1A C5A 1.433(10) . ?
O1B C1B 1.394(13) . ?
O1B C4B 1.453(11) . ?
O1W H1WA 0.8502 . ?
O1W H1WB 0.8500 . ?
O2A H2A 0.8200 . ?
O2A C1A 1.387(11) . ?
O2B H2B 0.8200 . ?
O2B C1B 1.427(11) . ?
O2W H2WA 0.8499 . ?
O2W H2WB 0.8500 . ?
O3A H3A 0.8200 . ?
O3A C3A 1.429(9) . ?
O3B H3B 0.8200 . ?
O3B C3B 1.418(10) . ?
O4A H4A 0.8200 . ?
O4A C4A 1.427(10) . ?
O4B H4B 0.8200 . ?
O4B C5B 1.437(11) . ?
O5A H5A 0.8200 . ?
O5A C6A 1.427(11) . ?
O5B H5B 0.8200 . ?
O5B C6B 1.416(11) . ?
C1A H1A 0.9800 . ?
C1A C2A 1.520(11) . ?
C1B H1B 0.9800 . ?
C1B C2B 1.500(14) . ?
C2A H2AA 0.9700 . ?
C2A H2AB 0.9700 . ?
C2A C3A 1.509(13) . ?
C2B H2BA 0.9700 . ?
C2B H2BB 0.9700 . ?
C2B C3B 1.506(12) . ?
C3A H3AA 0.9800 . ?
C3A C4A 1.516(11) . ?
C3B H3BA 0.9800 . ?
C3B C4B 1.536(12) . ?
C4A H4AA 0.9800 . ?
C4A C5A 1.527(11) . ?
C4B H4BA 0.9800 . ?
C4B C5B 1.518(12) . ?
C5A H5AA 0.9800 . ?
C5A C6A 1.511(11) . ?
C5B H5BA 0.9800 . ?
C5B C6B 1.514(14) . ?
C6A H6AA 0.9700 . ?
C6A H6AB 0.9700 . ?
C6B H6BA 0.9700 . ?
C6B H6BB 0.9700 . ?

loop_
_geom_hbond_atom_site_label_D
_geom_hbond_atom_site_label_H
_geom_hbond_atom_site_label_A
_geom_hbond_distance_DH
_geom_hbond_distance_HA
_geom_hbond_distance_DA
_geom_hbond_angle_DHA
_geom_hbond_site_symmetry_A
_geom_hbond_publ_flag
O1W H1WA I1 0.85 2.90 3.714(9) 159.8 . yes
O1W H1WB I2 0.85 3.27 3.930(8) 136.2 . yes
O1W H1WB O5A 0.85 2.47 3.240(12) 150.5 2_646 yes
O2A H2A I2 0.82 2.65 3.460(7) 168.9 . yes
O2B H2B I1 0.82 2.65 3.463(6) 174.2 . yes
O2W H2WA O1A 0.85 2.05 2.829(9) 151.9 2_646 yes
O2W H2WA O2A 0.85 2.76 3.416(10) 134.9 2_646 yes
O3A H3A O5A 0.82 2.09 2.828(9) 148.9 2_546 yes
O3B H3B O2A 0.82 1.96 2.764(8) 165.7 2_646 yes
O4A H4A I1 0.82 2.84 3.535(6) 143.9 . yes
O4B H4B I2 0.82 2.80 3.585(6) 160.1 1_656 yes
O5A H5A I2 0.82 2.68 3.489(7) 169.1 2_656 yes
O5B H5B I2 0.82 2.78 3.560(6) 158.6 2_746 yes
C1B H1B O2A 0.98 2.72 3.640(11) 156.0 1_656 yes
C2B H2BA O4B 0.97 2.97 3.763(12) 140.1 1_455 yes
C2B H2BB I1 0.97 3.30 3.977(9) 128.9 2_747 yes
C3A H3AA O1W 0.98 2.97 3.759(12) 138.7 1_455 yes
C3B H3BA I1 0.98 3.15 3.937(8) 138.5 2_747 yes
C4B H4BA O3A 0.98 2.90 3.678(11) 136.5 1_655 yes
C6A H6AA I1 0.97 3.25 3.881(10) 124.4 1_455 yes

loop_
_geom_torsion_atom_site_label_1
_geom_torsion_atom_site_label_2
_geom_torsion_atom_site_label_3
_geom_torsion_atom_site_label_4
_geom_torsion
_geom_torsion_site_symmetry_1
_geom_torsion_site_symmetry_2
_geom_torsion_site_symmetry_3
_geom_torsion_site_symmetry_4
_geom_torsion_publ_flag
Ca1 O2B C1B O1B 77.9(9) . . . . ?
Ca1 O2B C1B C2B -38.5(10) . . . . ?
Ca1 O3A C3A C2A 82.8(7) . . . . ?
Ca1 O3A C3A C4A -39.8(8) . . . . ?
Ca1 O3B C3B C2B 38.7(10) . . . . ?
Ca1 O3B C3B C4B -75.8(9) . . . . ?
Ca1 O4A C4A C3A -39.6(8) . . . . ?
Ca1 O4A C4A C5A -160.5(5) . . . . ?
Ca1 O4B C5B C4B -90.9(8) 1_655 . . . ?
Ca1 O4B C5B C6B 31.8(8) 1_655 . . . ?
Ca1 O5B C6B C5B 46.6(9) 1_655 . . . ?
O1A C1A C2A C3A 55.4(9) . . . . ?
O1A C5A C6A O5A 64.6(9) . . . . ?
O1B C1B C2B C3B -34.9(9) . . . . ?
O1B C4B C5B O4B -51.5(9) . . . . ?
O1B C4B C5B C6B -170.3(7) . . . . ?
O2A C1A C2A C3A 176.7(7) . . . . ?
O2B C1B C2B C3B 84.6(8) . . . . ?
O3A C3A C4A O4A 48.5(9) . . . . ?
O3A C3A C4A C5A 172.3(7) . . . . ?
O3B C3B C4B O1B 95.5(8) . . . . ?
O3B C3B C4B C5B -147.2(7) . . . . ?
O4A C4A C5A O1A 64.3(8) . . . . ?
O4A C4A C5A C6A -57.8(10) . . . . ?
O4B C5B C6B O5B -47.7(9) . . . . ?
C1A O1A C5A C4A 64.3(8) . . . . ?
C1A O1A C5A C6A -170.6(6) . . . . ?
C1A C2A C3A O3A -170.7(7) . . . . ?
C1A C2A C3A C4A -51.3(9) . . . . ?
C1B O1B C4B C3B 1.0(10) . . . . ?
C1B O1B C4B C5B -120.7(8) . . . . ?
C1B C2B C3B O3B -85.6(8) . . . . ?
C1B C2B C3B C4B 34.5(8) . . . . ?
C2A C3A C4A O4A -73.0(8) . . . . ?
C2A C3A C4A C5A 50.8(9) . . . . ?
C2B C3B C4B O1B -22.6(8) . . . . ?
C2B C3B C4B C5B 94.6(8) . . . . ?
C3A C4A C5A O1A -56.5(9) . . . . ?
C3A C4A C5A C6A -178.6(7) . . . . ?
C3B C4B C5B O4B -166.7(6) . . . . ?
C3B C4B C5B C6B 74.5(9) . . . . ?
C4A C5A C6A O5A -171.9(8) . . . . ?
C4B O1B C1B O2B -96.4(9) . . . . ?
C4B O1B C1B C2B 21.4(10) . . . . ?
C4B C5B C6B O5B 73.2(10) . . . . ?
C5A O1A C1A O2A 172.6(6) . . . . ?
C5A O1A C1A C2A -62.5(9) . . . . ?

loop_
_exptl_oxdiff_crystal_face_indexfrac_h
_exptl_oxdiff_crystal_face_indexfrac_k
_exptl_oxdiff_crystal_face_indexfrac_l
_exptl_oxdiff_crystal_face_x
_exptl_oxdiff_crystal_face_y
_exptl_oxdiff_crystal_face_z
-0.0028 6.9979 5.0052 -1.0016 0.2713 -0.2373
4.0015 5.0012 0.0009 -0.3635 0.0950 -0.9349
-1.0035 3.9983 6.0044 -0.8398 0.4703 0.0521
-3.0005 -6.0001 -1.0021 0.5462 -0.0801 0.7765
-0.0008 8.9966 0.0046 -0.7751 -0.4813 -0.2947
-3.0026 7.9948 1.0056 -0.8191 -0.5705 0.3148
-0.0017 -5.9972 4.9986 0.1180 0.9665 0.1884
-0.9988 5.9965 -4.9982 -0.1348 -1.0571 0.0044
1.0003 -7.9960 1.9962 0.5463 0.7767 0.0660
-4.0013 2.9956 -1.9975 -0.1660 -0.7811 0.6761
3.0004 -2.9963 2.9982 0.0695 0.8196 -0.4849
4.0044 -2.9963 -5.0048 0.7242 -0.1228 -0.6648
-1.9990 -6.9992 -3.0037 0.8086 -0.1942 0.6196
0.0028 -6.9979 -5.0052 1.0016 -0.2713 0.2373

_cod_database_fobs_code 2108834
